data_7160795
loop_
_publ_author_name
'Shoji, Taku'
'Yamazaki, Akari'
'Yoshida, Miku'
'Yasunami Deceased, Masafumi'
'Mori, Shigeki'
'Okujima, Tetsuo'
'Kamayachi, Takumi'
'Uchiyama, Ikumi'
'Sekiguchi, Ryuta'
'Ito, Shunji'

_publ_section_title
;
 Synthesis of naphth[2,1-<i>a</i>]azulenes <i>via</i> [8 + 2]
 cycloaddition of 2<i>H</i>-cyclohepta[<i>b</i>]furan-2-ones, and their
 reactivity, optical, and structural properties.
;
_journal_issue 44
_journal_name_full 'Organic &amp; biomolecular chemistry'
_journal_page_first 10088
_journal_page_last 10099
_journal_paper_doi 10.1039/d5ob01492a
_journal_volume 23
_journal_year 2025
_chemical_formula_moiety 'C31 H20 Cl2 N2'
_chemical_formula_sum 'C31 H20 Cl2 N2'
_chemical_formula_weight 491.39
_space_group_crystal_system triclinic
_space_group_IT_number 2
_space_group_name_Hall '-P 1'
_space_group_name_H-M_alt 'P -1'
_atom_sites_solution_hydrogens geom
_atom_sites_solution_primary dual
_audit_creation_date 2025-09-13
_audit_creation_method
;
Olex2 1.5
(compiled 2025.07.13 svn.rb7424aed for OlexSys, GUI svn.r7314)
;
_audit_update_record
;
2025-09-16 deposited with the CCDC.	2025-10-13 downloaded from the CCDC.
;
_cell_angle_alpha 102.566(3)
_cell_angle_beta 96.090(3)
_cell_angle_gamma 96.304(3)
_cell_formula_units_Z 2
_cell_length_a 6.1306(2)
_cell_length_b 10.2833(4)
_cell_length_c 19.6907(8)
_cell_measurement_reflns_used 13233
_cell_measurement_temperature 100
_cell_measurement_theta_max 30.4810
_cell_measurement_theta_min 2.0180
_cell_volume 1193.44(8)
_computing_cell_refinement 'CrysAlisPro 1.171.44.85 (Rigaku OD, 2024)'
_computing_data_collection 'CrystalClear-SM Expert 2.1 b46 (Rigaku, 2016)'
_computing_data_reduction 'CrysAlisPro 1.171.44.85 (Rigaku OD, 2024)'
_computing_molecular_graphics 'Olex2 1.5 (Dolomanov et al., 2009)'
_computing_publication_material 'Olex2 1.5 (Dolomanov et al., 2009)'
_computing_structure_refinement 'SHELXL-2018/3 (Sheldrick, 2018)'
_computing_structure_solution 'SHELXT 2018/2 (Sheldrick, 2018)'
_diffrn_ambient_temperature 100
_diffrn_detector CCD
_diffrn_detector_area_resol_mean 7.111
_diffrn_detector_type 'Rigaku Saturn724+ area detector'
_diffrn_measured_fraction_theta_full 1.000
_diffrn_measured_fraction_theta_max 0.908
_diffrn_measurement_details
;
List of Runs (angles in degrees, time in seconds):

  # Type    Start    End  Width  t~exp~   \w     \q     \k     \f   Frames
#--------------------------------------------------------------------------
  1  \w   -105.00  75.00   0.50    2.00    --  -15.00  45.00   0.00  360
  2  \w   -105.00  75.00   0.50    2.00    --  -15.00  45.00  90.00  360
  3  \w   -105.00  75.00   0.50    2.00    --  -15.00  45.00 180.00  360
  4  \w   -105.00  75.00   0.50    2.00    --  -15.00  45.00 270.00  360
;
_diffrn_measurement_device 'AFC11 SATURN724+ Right'
_diffrn_measurement_device_type 'Rigaku Varimax with Saturn'
_diffrn_measurement_method '\w scans'
_diffrn_orient_matrix_type 'CrysAlisPro convention (1999,Acta A55,543-557)'
_diffrn_orient_matrix_UB_11 -0.0530422000
_diffrn_orient_matrix_UB_12 0.0549204000
_diffrn_orient_matrix_UB_13 -0.0063905000
_diffrn_orient_matrix_UB_21 0.0188612000
_diffrn_orient_matrix_UB_22 -0.0165558000
_diffrn_orient_matrix_UB_23 -0.0355915000
_diffrn_orient_matrix_UB_31 -0.1030911000
_diffrn_orient_matrix_UB_32 -0.0424165000
_diffrn_orient_matrix_UB_33 -0.0089088000
_diffrn_radiation_collimation 0.3
_diffrn_radiation_monochromator 'multi-layer mirror optics'
_diffrn_radiation_probe x-ray
_diffrn_radiation_type 'Mo K\a'
_diffrn_radiation_wavelength 0.71073
_diffrn_reflns_av_R_equivalents 0.0792
_diffrn_reflns_av_unetI/netI 0.0681
_diffrn_reflns_Laue_measured_fraction_full 1.000
_diffrn_reflns_Laue_measured_fraction_max 0.908
_diffrn_reflns_limit_h_max 8
_diffrn_reflns_limit_h_min -8
_diffrn_reflns_limit_k_max 14
_diffrn_reflns_limit_k_min -14
_diffrn_reflns_limit_l_max 27
_diffrn_reflns_limit_l_min -27
_diffrn_reflns_number 24960
_diffrn_reflns_point_group_measured_fraction_full 1.000
_diffrn_reflns_point_group_measured_fraction_max 0.908
_diffrn_reflns_theta_full 25.242
_diffrn_reflns_theta_max 30.762
_diffrn_reflns_theta_min 2.048
_diffrn_source 'rotating anode X-ray generator'
_diffrn_source_current 24.0
_diffrn_source_power 1.2
_diffrn_source_target Mo
_diffrn_source_type 'MicroMax 007'
_diffrn_source_voltage 50.0
_exptl_absorpt_coefficient_mu 0.296
_exptl_absorpt_correction_T_max 1.00000
_exptl_absorpt_correction_T_min 0.69381
_exptl_absorpt_correction_type multi-scan
_exptl_absorpt_process_details
;
CrysAlisPro 1.171.44.85 (Rigaku Oxford Diffraction, 2024)
Empirical absorption correction using spherical harmonics,
implemented in SCALE3 ABSPACK scaling algorithm.
;
_exptl_crystal_colour brown
_exptl_crystal_colour_primary brown
_exptl_crystal_density_diffrn 1.367
_exptl_crystal_density_method 'not measured'
_exptl_crystal_description plate
_exptl_crystal_F_000 508
_exptl_crystal_size_max 0.23
_exptl_crystal_size_mid 0.05
_exptl_crystal_size_min 0.02
_refine_diff_density_max 0.505
_refine_diff_density_min -0.838
_refine_diff_density_rms 0.140
_refine_ls_extinction_method none
_refine_ls_goodness_of_fit_ref 1.072
_refine_ls_hydrogen_treatment constr
_refine_ls_matrix_type full
_refine_ls_number_parameters 329
_refine_ls_number_reflns 6765
_refine_ls_number_restraints 0
_refine_ls_restrained_S_all 1.072
_refine_ls_R_factor_all 0.0864
_refine_ls_R_factor_gt 0.0604
_refine_ls_shift/su_max 0.001
_refine_ls_shift/su_mean 0.000
_refine_ls_structure_factor_coef Fsqd
_refine_ls_weighting_details 'w=1/[\s^2^(Fo^2^)+(0.0772P)^2^+0.1567P] where P=(Fo^2^+2Fc^2^)/3'
_refine_ls_weighting_scheme calc
_refine_ls_wR_factor_gt 0.1374
_refine_ls_wR_factor_ref 0.1507
_reflns_Friedel_coverage 0.000
_reflns_number_gt 5006
_reflns_number_total 6765
_reflns_threshold_expression 'I > 2\s(I)'
_cod_data_source_file d5ob01492a2.cif
_cod_data_source_block shoji_6_autored
_cod_depositor_comments 'Adding full bibliography for 7160792--7160797.cif.'
_cod_database_code 7160795
_shelx_shelxl_version_number 2018/3
_chemical_oxdiff_formula Cl2N2C31H20
_shelx_space_group_comment
;
The symmetry employed for this shelxl refinement is uniquely defined
by the following loop, which should always be used as a source of
symmetry information in preference to the above space-group names.
They are only intended as comments.
;
_cell_oxdiff_angle_alpha 102.566(3)
_cell_oxdiff_angle_beta 96.090(3)
_cell_oxdiff_angle_gamma 96.304(3)
_cell_oxdiff_length_a 6.1306(2)
_cell_oxdiff_length_b 10.2833(4)
_cell_oxdiff_length_c 19.6907(8)
_cell_oxdiff_measurement_reflns_used 13233
_cell_oxdiff_volume 1193.44(8)
_diffrn_oxdiff_digest_od_ed
;

;
_olex2_refinement_description
;
1. Fixed Uiso
 At 1.2 times of:
  All C(H) groups, All C(H,H) groups
 At 1.5 times of:
  All C(H,H,H) groups
2. Others
 Sof(H25A)=Sof(C126)=Sof(H12A)=Sof(H12B)=Sof(H12C)=1-FVAR(1)
 Sof(H25)=Sof(C26)=Sof(H26A)=Sof(H26B)=Sof(H26C)=FVAR(1)
3.a Ternary CH refined with riding coordinates:
 C25(H25A), C25(H25)
3.b Aromatic/amide H refined with riding coordinates:
 C1(H1), C2(H2), C3(H3), C4(H4), C7(H7), C10(H10), C11(H11), C12(H12),
 C14(H14), C20(H20), C23(H23), C24(H24), C28(H28)
3.c Idealised Me refined as rotating group:
 C27(H27A,H27B,H27C), C126(H12A,H12B,H12C), C26(H26A,H26B,H26C)
;
_olex2_exptl_crystal_mounting_method loop
_olex2_submission_special_instructions 'No special instructions were received'
_oxdiff_exptl_absorpt_empirical_details
;
Empirical correction (ABSPACK) includes:
- Absorption correction using spherical harmonics
- Frame scaling
- Detector area scaling
;
_oxdiff_exptl_absorpt_empirical_full_max 1.734
_oxdiff_exptl_absorpt_empirical_full_min 0.470

loop_
_space_group_symop_operation_xyz
'x, y, z'
'-x, -y, -z'

loop_
_atom_site_label
_atom_site_type_symbol
_atom_site_fract_x
_atom_site_fract_y
_atom_site_fract_z
_atom_site_U_iso_or_equiv
_atom_site_adp_type
_atom_site_occupancy
_atom_site_site_symmetry_order
_atom_site_calc_flag
_atom_site_refinement_flags_posn
_atom_site_refinement_flags_adp
_atom_site_refinement_flags_occupancy
_atom_site_disorder_assembly
_atom_site_disorder_group
Cl1 Cl 0.67004(8) 1.24399(5) 0.98356(3) 0.02535(14) Uani 1 1 d . . . . .
Cl2 Cl 0.26811(8) 1.39907(5) 0.94470(3) 0.02281(13) Uani 1 1 d . . . . .
N1 N 0.6377(3) 0.14076(19) 0.73589(11) 0.0323(4) Uani 1 1 d . . . . .
N2 N -0.0258(3) -0.06906(19) 0.65244(12) 0.0383(5) Uani 1 1 d . . . . .
C1 C -0.0921(3) 0.4673(2) 0.80840(10) 0.0197(4) Uani 1 1 d . . . . .
H1 H -0.091518 0.375170 0.787024 0.024 Uiso 1 1 calc R U . . .
C2 C -0.2494(3) 0.5025(2) 0.85100(11) 0.0227(4) Uani 1 1 d . . . . .
H2 H -0.358086 0.435159 0.857985 0.027 Uiso 1 1 calc R U . . .
C3 C -0.2504(3) 0.6374(2) 0.88421(10) 0.0236(4) Uani 1 1 d . . . . .
H3 H -0.360563 0.661373 0.913317 0.028 Uiso 1 1 calc R U . . .
C4 C -0.0916(3) 0.7356(2) 0.87474(10) 0.0209(4) Uani 1 1 d . . . . .
H4 H -0.090911 0.826329 0.898828 0.025 Uiso 1 1 calc R U . . .
C5 C 0.0703(3) 0.70365(19) 0.82983(10) 0.0182(4) Uani 1 1 d . . . . .
C6 C 0.2352(3) 0.80714(18) 0.81893(10) 0.0178(4) Uani 1 1 d . . . . .
C7 C 0.3920(3) 0.77279(18) 0.77641(10) 0.0183(4) Uani 1 1 d . . . . .
H7 H 0.501398 0.840491 0.770129 0.022 Uiso 1 1 calc R U . . .
C8 C 0.3925(3) 0.63707(18) 0.74167(10) 0.0164(4) Uani 1 1 d . . . . .
C9 C 0.5392(3) 0.57958(18) 0.69494(10) 0.0156(4) Uani 1 1 d . . . . .
C10 C 0.7172(3) 0.65045(19) 0.67556(10) 0.0180(4) Uani 1 1 d . . . . .
H10 H 0.741480 0.744524 0.695455 0.022 Uiso 1 1 calc R U . . .
C11 C 0.8680(3) 0.60169(19) 0.63013(10) 0.0199(4) Uani 1 1 d . . . . .
H11 H 0.988953 0.665625 0.627362 0.024 Uiso 1 1 calc R U . . .
C12 C 0.8642(3) 0.4747(2) 0.58934(10) 0.0200(4) Uani 1 1 d . . . . .
H12 H 0.983088 0.464255 0.562232 0.024 Uiso 1 1 calc R U . . .
C13 C 0.7111(3) 0.35652(19) 0.58117(10) 0.0180(4) Uani 1 1 d . . . . .
C14 C 0.5380(3) 0.34168(18) 0.62006(10) 0.0174(4) Uani 1 1 d . . . . .
H14 H 0.455099 0.254386 0.608506 0.021 Uiso 1 1 calc R U . . .
C15 C 0.4644(3) 0.43416(18) 0.67382(10) 0.0156(4) Uani 1 1 d . . . . .
C16 C 0.2797(3) 0.40723(18) 0.70888(10) 0.0163(4) Uani 1 1 d . . . . .
C17 C 0.2335(3) 0.53423(18) 0.75008(10) 0.0157(4) Uani 1 1 d . . . . .
C18 C 0.0697(3) 0.56566(19) 0.79560(10) 0.0165(4) Uani 1 1 d . . . . .
C19 C 0.2373(3) 0.95159(19) 0.85329(10) 0.0188(4) Uani 1 1 d . . . . .
C20 C 0.4250(3) 1.02334(19) 0.89830(10) 0.0199(4) Uani 1 1 d . . . . .
H20 H 0.546496 0.978079 0.909114 0.024 Uiso 1 1 calc R U . . .
C21 C 0.4348(3) 1.16015(19) 0.92723(10) 0.0185(4) Uani 1 1 d . . . . .
C22 C 0.2583(3) 1.22841(19) 0.91160(10) 0.0184(4) Uani 1 1 d . . . . .
C23 C 0.0698(3) 1.15702(19) 0.86761(10) 0.0200(4) Uani 1 1 d . . . . .
H23 H -0.052165 1.202248 0.857247 0.024 Uiso 1 1 calc R U . . .
C24 C 0.0597(3) 1.02066(19) 0.83903(10) 0.0206(4) Uani 1 1 d . . . . .
H24 H -0.069697 0.973237 0.809276 0.025 Uiso 1 1 calc R U . . .
C25 C 0.7349(3) 0.2378(2) 0.52150(11) 0.0234(4) Uani 1 1 d . . . . .
H25A H 0.895775 0.241829 0.516150 0.028 Uiso 0.517(6) 1 calc R U P A 2
H25 H 0.653710 0.156367 0.532131 0.028 Uiso 0.483(6) 1 calc R U P A 1
C27 C 0.6131(4) 0.2549(3) 0.45308(12) 0.0380(6) Uani 1 1 d . . . . .
H27A H 0.454782 0.253116 0.456847 0.057 Uiso 1 1 calc R U . . .
H27B H 0.634446 0.181444 0.414384 0.057 Uiso 1 1 calc R U . . .
H27C H 0.671874 0.341121 0.443991 0.057 Uiso 1 1 calc R U . . .
C28 C 0.1493(3) 0.27707(18) 0.69782(10) 0.0173(4) Uani 1 1 d . . . . .
H28 H -0.007095 0.274108 0.691654 0.021 Uiso 1 1 calc R U . . .
C29 C 0.2291(3) 0.15848(19) 0.69541(10) 0.0188(4) Uani 1 1 d . . . . .
C30 C 0.4575(3) 0.14908(19) 0.71726(11) 0.0222(4) Uani 1 1 d . . . . .
C31 C 0.0852(3) 0.0319(2) 0.67250(11) 0.0235(4) Uani 1 1 d . . . . .
C126 C 0.6578(9) 0.1009(4) 0.5294(3) 0.0394(14) Uani 0.517(6) 1 d . . P A 2
H12A H 0.719119 0.090839 0.575695 0.059 Uiso 0.517(6) 1 calc R U P A 2
H12B H 0.707579 0.034082 0.492813 0.059 Uiso 0.517(6) 1 calc R U P A 2
H12C H 0.495702 0.087057 0.524827 0.059 Uiso 0.517(6) 1 calc R U P A 2
C26 C 0.9701(7) 0.2078(5) 0.5144(2) 0.0265(12) Uani 0.483(6) 1 d . . P A 1
H26A H 1.051679 0.279557 0.497784 0.040 Uiso 0.483(6) 1 calc R U P A 1
H26B H 0.965823 0.121742 0.480662 0.040 Uiso 0.483(6) 1 calc R U P A 1
H26C H 1.044281 0.202750 0.560171 0.040 Uiso 0.483(6) 1 calc R U P A 1

loop_
_atom_site_aniso_label
_atom_site_aniso_U_11
_atom_site_aniso_U_22
_atom_site_aniso_U_33
_atom_site_aniso_U_23
_atom_site_aniso_U_13
_atom_site_aniso_U_12
Cl1 0.0164(2) 0.0251(3) 0.0281(3) -0.0047(2) -0.0024(2) 0.00218(18)
Cl2 0.0243(3) 0.0177(2) 0.0247(2) 0.00107(18) 0.0022(2) 0.00452(18)
N1 0.0224(10) 0.0278(10) 0.0479(12) 0.0128(9) 0.0013(9) 0.0036(8)
N2 0.0317(11) 0.0202(9) 0.0605(14) 0.0062(9) 0.0095(10) -0.0042(8)
C1 0.0157(9) 0.0215(10) 0.0225(10) 0.0072(8) 0.0026(8) 0.0016(7)
C2 0.0168(10) 0.0280(11) 0.0270(10) 0.0123(8) 0.0064(8) 0.0034(8)
C3 0.0169(10) 0.0348(11) 0.0219(10) 0.0094(9) 0.0048(8) 0.0080(8)
C4 0.0185(10) 0.0251(10) 0.0197(9) 0.0044(8) 0.0023(8) 0.0070(8)
C5 0.0135(9) 0.0218(10) 0.0192(9) 0.0052(7) -0.0014(7) 0.0041(7)
C6 0.0136(9) 0.0174(9) 0.0203(9) 0.0027(7) -0.0022(7) 0.0015(7)
C7 0.0129(9) 0.0159(9) 0.0243(10) 0.0038(7) -0.0008(7) -0.0005(7)
C8 0.0120(8) 0.0171(9) 0.0198(9) 0.0049(7) -0.0002(7) 0.0016(7)
C9 0.0105(8) 0.0154(9) 0.0201(9) 0.0045(7) -0.0011(7) 0.0008(7)
C10 0.0148(9) 0.0157(9) 0.0228(9) 0.0058(7) -0.0001(7) -0.0007(7)
C11 0.0137(9) 0.0208(10) 0.0264(10) 0.0092(8) 0.0037(8) -0.0008(7)
C12 0.0148(9) 0.0237(10) 0.0237(10) 0.0075(8) 0.0068(8) 0.0043(7)
C13 0.0143(9) 0.0202(9) 0.0201(9) 0.0056(7) 0.0015(7) 0.0033(7)
C14 0.0135(9) 0.0157(9) 0.0225(9) 0.0049(7) 0.0005(7) 0.0013(7)
C15 0.0097(8) 0.0164(9) 0.0205(9) 0.0050(7) -0.0005(7) 0.0014(7)
C16 0.0114(8) 0.0164(9) 0.0208(9) 0.0047(7) 0.0001(7) 0.0015(7)
C17 0.0111(8) 0.0167(9) 0.0183(9) 0.0040(7) -0.0011(7) 0.0009(7)
C18 0.0110(8) 0.0195(9) 0.0188(9) 0.0050(7) 0.0000(7) 0.0025(7)
C19 0.0157(9) 0.0195(9) 0.0203(9) 0.0025(7) 0.0024(8) 0.0024(7)
C20 0.0144(9) 0.0205(10) 0.0244(10) 0.0024(8) 0.0027(8) 0.0061(7)
C21 0.0147(9) 0.0212(9) 0.0166(9) -0.0007(7) 0.0007(7) 0.0012(7)
C22 0.0195(9) 0.0176(9) 0.0178(9) 0.0024(7) 0.0043(8) 0.0023(7)
C23 0.0171(9) 0.0218(10) 0.0218(10) 0.0046(8) 0.0031(8) 0.0064(7)
C24 0.0151(9) 0.0218(10) 0.0230(10) 0.0031(8) 0.0001(8) 0.0009(7)
C25 0.0189(10) 0.0240(10) 0.0263(10) 0.0022(8) 0.0058(8) 0.0035(8)
C27 0.0298(13) 0.0552(16) 0.0259(12) -0.0015(11) 0.0024(10) 0.0159(11)
C28 0.0105(8) 0.0187(9) 0.0214(9) 0.0035(7) 0.0019(7) -0.0013(7)
C29 0.0139(9) 0.0165(9) 0.0260(10) 0.0053(7) 0.0044(8) -0.0005(7)
C30 0.0187(10) 0.0161(9) 0.0324(11) 0.0070(8) 0.0045(9) 0.0008(7)
C31 0.0179(10) 0.0202(10) 0.0339(11) 0.0077(8) 0.0074(9) 0.0016(8)
C126 0.052(3) 0.023(2) 0.045(3) 0.006(2) 0.014(2) 0.010(2)
C26 0.022(2) 0.033(3) 0.023(2) -0.0002(18) 0.0036(18) 0.0115(18)

loop_
_atom_type_symbol
_atom_type_description
_atom_type_scat_dispersion_real
_atom_type_scat_dispersion_imag
_atom_type_scat_source
C C 0.0033 0.0016 'International Tables Vol C Tables 4.2.6.8 and 6.1.1.4'
H H 0.0000 0.0000 'International Tables Vol C Tables 4.2.6.8 and 6.1.1.4'
Cl Cl 0.1484 0.1585 'International Tables Vol C Tables 4.2.6.8 and 6.1.1.4'
N N 0.0061 0.0033 'International Tables Vol C Tables 4.2.6.8 and 6.1.1.4'

loop_
_geom_angle_atom_site_label_1
_geom_angle_atom_site_label_2
_geom_angle_atom_site_label_3
_geom_angle
_geom_angle_site_symmetry_1
_geom_angle_site_symmetry_3
_geom_angle_publ_flag
C2 C1 H1 119.3 . . ?
C2 C1 C18 121.36(18) . . ?
C18 C1 H1 119.3 . . ?
C1 C2 H2 119.9 . . ?
C1 C2 C3 120.26(18) . . ?
C3 C2 H2 119.9 . . ?
C2 C3 H3 119.9 . . ?
C4 C3 C2 120.10(18) . . ?
C4 C3 H3 119.9 . . ?
C3 C4 H4 119.3 . . ?
C3 C4 C5 121.33(18) . . ?
C5 C4 H4 119.3 . . ?
C4 C5 C6 121.38(17) . . ?
C4 C5 C18 118.32(17) . . ?
C18 C5 C6 120.30(16) . . ?
C5 C6 C19 121.24(16) . . ?
C7 C6 C5 119.97(17) . . ?
C7 C6 C19 118.79(16) . . ?
C6 C7 H7 119.8 . . ?
C6 C7 C8 120.45(17) . . ?
C8 C7 H7 119.8 . . ?
C7 C8 C9 129.56(16) . . ?
C17 C8 C7 121.24(17) . . ?
C17 C8 C9 109.20(16) . . ?
C8 C9 C15 106.93(15) . . ?
C10 C9 C8 125.17(17) . . ?
C10 C9 C15 127.90(17) . . ?
C9 C10 H10 115.7 . . ?
C9 C10 C11 128.55(18) . . ?
C11 C10 H10 115.7 . . ?
C10 C11 H11 115.5 . . ?
C12 C11 C10 129.02(17) . . ?
C12 C11 H11 115.5 . . ?
C11 C12 H12 114.8 . . ?
C11 C12 C13 130.34(18) . . ?
C13 C12 H12 114.8 . . ?
C12 C13 C25 116.25(17) . . ?
C14 C13 C12 125.95(18) . . ?
C14 C13 C25 117.73(17) . . ?
C13 C14 H14 114.5 . . ?
C13 C14 C15 130.93(17) . . ?
C15 C14 H14 114.5 . . ?
C14 C15 C9 126.08(16) . . ?
C14 C15 C16 125.60(17) . . ?
C16 C15 C9 107.58(16) . . ?
C15 C16 C17 108.18(15) . . ?
C15 C16 C28 124.35(17) . . ?
C28 C16 C17 127.11(17) . . ?
C8 C17 C16 108.09(16) . . ?
C8 C17 C18 120.01(16) . . ?
C18 C17 C16 131.86(16) . . ?
C1 C18 C5 118.58(17) . . ?
C1 C18 C17 123.42(17) . . ?
C5 C18 C17 118.00(16) . . ?
C20 C19 C6 119.93(17) . . ?
C24 C19 C6 121.57(17) . . ?
C24 C19 C20 118.42(17) . . ?
C19 C20 H20 119.7 . . ?
C21 C20 C19 120.56(18) . . ?
C21 C20 H20 119.7 . . ?
C20 C21 Cl1 118.72(15) . . ?
C20 C21 C22 120.49(17) . . ?
C22 C21 Cl1 120.78(15) . . ?
C21 C22 Cl2 121.69(15) . . ?
C21 C22 C23 119.15(17) . . ?
C23 C22 Cl2 119.16(15) . . ?
C22 C23 H23 119.8 . . ?
C24 C23 C22 120.35(18) . . ?
C24 C23 H23 119.8 . . ?
C19 C24 H24 119.5 . . ?
C23 C24 C19 121.01(18) . . ?
C23 C24 H24 119.5 . . ?
C13 C25 H25A 107.3 . . ?
C13 C25 H25 106.2 . . ?
C27 C25 C13 109.31(17) . . ?
C27 C25 H25A 107.3 . . ?
C27 C25 H25 106.2 . . ?
C126 C25 C13 117.5(2) . . ?
C126 C25 H25A 107.3 . . ?
C126 C25 C27 107.6(3) . . ?
C26 C25 C13 115.9(2) . . ?
C26 C25 H25 106.2 . . ?
C26 C25 C27 112.5(2) . . ?
C25 C27 H27A 109.5 . . ?
C25 C27 H27B 109.5 . . ?
C25 C27 H27C 109.5 . . ?
H27A C27 H27B 109.5 . . ?
H27A C27 H27C 109.5 . . ?
H27B C27 H27C 109.5 . . ?
C16 C28 H28 117.0 . . ?
C29 C28 C16 126.09(17) . . ?
C29 C28 H28 117.0 . . ?
C28 C29 C30 123.31(17) . . ?
C28 C29 C31 121.22(18) . . ?
C30 C29 C31 115.44(17) . . ?
N1 C30 C29 178.5(2) . . ?
N2 C31 C29 177.8(2) . . ?
C25 C126 H12A 109.5 . . ?
C25 C126 H12B 109.5 . . ?
C25 C126 H12C 109.5 . . ?
H12A C126 H12B 109.5 . . ?
H12A C126 H12C 109.5 . . ?
H12B C126 H12C 109.5 . . ?
C25 C26 H26A 109.5 . . ?
C25 C26 H26B 109.5 . . ?
C25 C26 H26C 109.5 . . ?
H26A C26 H26B 109.5 . . ?
H26A C26 H26C 109.5 . . ?
H26B C26 H26C 109.5 . . ?

loop_
_geom_bond_atom_site_label_1
_geom_bond_atom_site_label_2
_geom_bond_distance
_geom_bond_site_symmetry_2
_geom_bond_publ_flag
Cl1 C21 1.7395(19) . ?
Cl2 C22 1.7261(19) . ?
N1 C30 1.145(3) . ?
N2 C31 1.143(3) . ?
C1 H1 0.9500 . ?
C1 C2 1.371(3) . ?
C1 C18 1.419(2) . ?
C2 H2 0.9500 . ?
C2 C3 1.399(3) . ?
C3 H3 0.9500 . ?
C3 C4 1.381(3) . ?
C4 H4 0.9500 . ?
C4 C5 1.416(3) . ?
C5 C6 1.452(3) . ?
C5 C18 1.432(3) . ?
C6 C7 1.366(3) . ?
C6 C19 1.490(3) . ?
C7 H7 0.9500 . ?
C7 C8 1.415(3) . ?
C8 C9 1.435(3) . ?
C8 C17 1.407(2) . ?
C9 C10 1.379(2) . ?
C9 C15 1.469(2) . ?
C10 H10 0.9500 . ?
C10 C11 1.410(3) . ?
C11 H11 0.9500 . ?
C11 C12 1.372(3) . ?
C12 H12 0.9500 . ?
C12 C13 1.420(3) . ?
C13 C14 1.387(3) . ?
C13 C25 1.531(3) . ?
C14 H14 0.9500 . ?
C14 C15 1.410(3) . ?
C15 C16 1.419(2) . ?
C16 C17 1.454(3) . ?
C16 C28 1.442(2) . ?
C17 C18 1.432(3) . ?
C19 C20 1.402(3) . ?
C19 C24 1.400(3) . ?
C20 H20 0.9500 . ?
C20 C21 1.390(3) . ?
C21 C22 1.395(3) . ?
C22 C23 1.396(3) . ?
C23 H23 0.9500 . ?
C23 C24 1.385(3) . ?
C24 H24 0.9500 . ?
C25 H25A 1.0000 . ?
C25 H25 1.0000 . ?
C25 C27 1.524(3) . ?
C25 C126 1.482(5) . ?
C25 C26 1.522(5) . ?
C27 H27A 0.9800 . ?
C27 H27B 0.9800 . ?
C27 H27C 0.9800 . ?
C28 H28 0.9500 . ?
C28 C29 1.356(3) . ?
C29 C30 1.441(3) . ?
C29 C31 1.444(3) . ?
C126 H12A 0.9800 . ?
C126 H12B 0.9800 . ?
C126 H12C 0.9800 . ?
C26 H26A 0.9800 . ?
C26 H26B 0.9800 . ?
C26 H26C 0.9800 . ?

loop_
_geom_torsion_atom_site_label_1
_geom_torsion_atom_site_label_2
_geom_torsion_atom_site_label_3
_geom_torsion_atom_site_label_4
_geom_torsion
_geom_torsion_site_symmetry_1
_geom_torsion_site_symmetry_2
_geom_torsion_site_symmetry_3
_geom_torsion_site_symmetry_4
_geom_torsion_publ_flag
Cl1 C21 C22 Cl2 2.2(2) . . . . ?
Cl1 C21 C22 C23 -178.34(14) . . . . ?
Cl2 C22 C23 C24 178.49(15) . . . . ?
C1 C2 C3 C4 -0.6(3) . . . . ?
C2 C1 C18 C5 1.8(3) . . . . ?
C2 C1 C18 C17 -178.27(18) . . . . ?
C2 C3 C4 C5 2.1(3) . . . . ?
C3 C4 C5 C6 178.98(18) . . . . ?
C3 C4 C5 C18 -1.7(3) . . . . ?
C4 C5 C6 C7 178.66(18) . . . . ?
C4 C5 C6 C19 -1.5(3) . . . . ?
C4 C5 C18 C1 -0.2(3) . . . . ?
C4 C5 C18 C17 179.79(17) . . . . ?
C5 C6 C7 C8 1.2(3) . . . . ?
C5 C6 C19 C20 120.9(2) . . . . ?
C5 C6 C19 C24 -62.5(3) . . . . ?
C6 C5 C18 C1 179.10(17) . . . . ?
C6 C5 C18 C17 -0.9(3) . . . . ?
C6 C7 C8 C9 179.63(18) . . . . ?
C6 C7 C8 C17 -0.3(3) . . . . ?
C6 C19 C20 C21 175.93(17) . . . . ?
C6 C19 C24 C23 -175.61(17) . . . . ?
C7 C6 C19 C20 -59.2(3) . . . . ?
C7 C6 C19 C24 117.4(2) . . . . ?
C7 C8 C9 C10 1.1(3) . . . . ?
C7 C8 C9 C15 -179.77(18) . . . . ?
C7 C8 C17 C16 -179.19(17) . . . . ?
C7 C8 C17 C18 -1.3(3) . . . . ?
C8 C9 C10 C11 -179.87(19) . . . . ?
C8 C9 C15 C14 169.32(18) . . . . ?
C8 C9 C15 C16 -1.2(2) . . . . ?
C8 C17 C18 C1 -178.16(17) . . . . ?
C8 C17 C18 C5 1.8(3) . . . . ?
C9 C8 C17 C16 0.9(2) . . . . ?
C9 C8 C17 C18 178.78(16) . . . . ?
C9 C10 C11 C12 6.3(4) . . . . ?
C9 C15 C16 C17 1.7(2) . . . . ?
C9 C15 C16 C28 175.25(17) . . . . ?
C10 C9 C15 C14 -11.6(3) . . . . ?
C10 C9 C15 C16 177.94(19) . . . . ?
C10 C11 C12 C13 -0.4(4) . . . . ?
C11 C12 C13 C14 -7.2(3) . . . . ?
C11 C12 C13 C25 169.7(2) . . . . ?
C12 C13 C14 C15 2.1(3) . . . . ?
C12 C13 C25 C27 -84.0(2) . . . . ?
C12 C13 C25 C126 153.0(3) . . . . ?
C12 C13 C25 C26 44.3(3) . . . . ?
C13 C14 C15 C9 9.6(3) . . . . ?
C13 C14 C15 C16 178.46(19) . . . . ?
C14 C13 C25 C27 93.2(2) . . . . ?
C14 C13 C25 C126 -29.8(3) . . . . ?
C14 C13 C25 C26 -138.5(3) . . . . ?
C14 C15 C16 C17 -168.85(18) . . . . ?
C14 C15 C16 C28 4.7(3) . . . . ?
C15 C9 C10 C11 1.2(3) . . . . ?
C15 C16 C17 C8 -1.6(2) . . . . ?
C15 C16 C17 C18 -179.18(19) . . . . ?
C15 C16 C28 C29 46.3(3) . . . . ?
C16 C17 C18 C1 -0.8(3) . . . . ?
C16 C17 C18 C5 179.15(18) . . . . ?
C16 C28 C29 C30 12.6(3) . . . . ?
C16 C28 C29 C31 -169.53(19) . . . . ?
C17 C8 C9 C10 -178.96(18) . . . . ?
C17 C8 C9 C15 0.2(2) . . . . ?
C17 C16 C28 C29 -141.3(2) . . . . ?
C18 C1 C2 C3 -1.4(3) . . . . ?
C18 C5 C6 C7 -0.7(3) . . . . ?
C18 C5 C6 C19 179.21(17) . . . . ?
C19 C6 C7 C8 -178.63(17) . . . . ?
C19 C20 C21 Cl1 179.24(15) . . . . ?
C19 C20 C21 C22 -0.4(3) . . . . ?
C20 C19 C24 C23 1.1(3) . . . . ?
C20 C21 C22 Cl2 -178.21(15) . . . . ?
C20 C21 C22 C23 1.3(3) . . . . ?
C21 C22 C23 C24 -1.0(3) . . . . ?
C22 C23 C24 C19 -0.2(3) . . . . ?
C24 C19 C20 C21 -0.8(3) . . . . ?
C25 C13 C14 C15 -174.83(19) . . . . ?
C28 C16 C17 C8 -174.93(18) . . . . ?
C28 C16 C17 C18 7.5(3) . . . . ?
